data_2016877
loop_
_publ_author_name
'Rodr\'iguez, Ricaurte'
'Cobo, Justo'
'Nogueras, Manuel'
'Low, John N.'
'Glidewell, Christopher'

_publ_section_title
;Four
 2-amino-6-aryl-4-methoxy-11<i>H</i>-pyrimido[4,5-<i>b</i>][1,4]benzodiazepines:
 similar molecular structures but different crystal structures
;
_journal_coeditor_code SK3273
_journal_issue 12
_journal_name_full 'Acta Crystallographica Section C'
_journal_page_first o643
_journal_page_last o648
_journal_paper_doi 10.1107/S010827010803669X
_journal_volume 64
_journal_year 2008
_chemical_formula_iupac 'C18 H14 F N5 O'
_chemical_formula_moiety 'C18 H14 F N5 O'
_chemical_formula_sum 'C18 H14 F N5 O'
_chemical_formula_weight 335.34
_chemical_name_systematic
;
2-Amino-4-methoxy-6-(2-fluorophenyl)-11<i>H</i>-pyrimido[4,5-
<i>b</i>][1,4]benzodiazepine
;
_space_group_IT_number 14
_symmetry_cell_setting monoclinic
_symmetry_space_group_name_Hall '-P 2yn'
_symmetry_space_group_name_H-M 'P 1 21/n 1'
_atom_sites_solution_hydrogens geom
_atom_sites_solution_primary direct
_atom_sites_solution_secondary difmap
_cell_angle_alpha 90.00
_cell_angle_beta 95.110(10)
_cell_angle_gamma 90.00
_cell_formula_units_Z 4
_cell_length_a 6.9115(10)
_cell_length_b 12.8801(14)
_cell_length_c 16.560(2)
_cell_measurement_reflns_used 3340
_cell_measurement_temperature 120(2)
_cell_measurement_theta_max 27.51
_cell_measurement_theta_min 5.12
_cell_volume 1468.3(3)
_computing_cell_refinement 'DIRAX/LSQ (Duisenberg <i>et al.</i>,  2000)'
_computing_data_collection 'COLLECT (Nonius, 1999)'
_computing_data_reduction 'EVALCCD (Duisenberg <i>et al.</i>,  2003)'
_computing_molecular_graphics 'PLATON (Spek, 2003)'
_computing_publication_material 'SHELXL97 (Sheldrick, 2008) and PRPKAPPA (Ferguson, 1999)'
_computing_structure_refinement 'OSCAIL (McArdle, 2003) and SHELXL97 (Sheldrick, 2008)'
_computing_structure_solution 'SIR2004 (Burla <i>et al.</i>,  2005)'
_diffrn_ambient_temperature 120(2)
_diffrn_detector_area_resol_mean 9.091
_diffrn_measured_fraction_theta_full 0.992
_diffrn_measured_fraction_theta_max 0.992
_diffrn_measurement_device_type 'Bruker Nonius KappaCCD area-detector'
_diffrn_measurement_method '\f and \w'
_diffrn_radiation_monochromator graphite
_diffrn_radiation_source 'Bruker Nonius FR591 rotating anode'
_diffrn_radiation_type 'Mo K\a'
_diffrn_radiation_wavelength 0.71073
_diffrn_reflns_av_R_equivalents 0.0674
_diffrn_reflns_av_sigmaI/netI 0.0385
_diffrn_reflns_limit_h_max 8
_diffrn_reflns_limit_h_min -8
_diffrn_reflns_limit_k_max 16
_diffrn_reflns_limit_k_min -16
_diffrn_reflns_limit_l_max 21
_diffrn_reflns_limit_l_min -21
_diffrn_reflns_number 35898
_diffrn_reflns_theta_full 27.51
_diffrn_reflns_theta_max 27.51
_diffrn_reflns_theta_min 5.12
_diffrn_standards_decay_% 0
_diffrn_standards_number 0
_exptl_absorpt_coefficient_mu 0.108
_exptl_absorpt_correction_T_max 0.988
_exptl_absorpt_correction_T_min 0.976
_exptl_absorpt_correction_type multi-scan
_exptl_absorpt_process_details '(SADABS; Sheldrick, 2003)'
_exptl_crystal_colour colourless
_exptl_crystal_density_diffrn 1.517
_exptl_crystal_density_method 'not measured'
_exptl_crystal_description block
_exptl_crystal_F_000 696
_exptl_crystal_size_max 0.24
_exptl_crystal_size_mid 0.14
_exptl_crystal_size_min 0.11
_refine_diff_density_max 0.639
_refine_diff_density_min -0.560
_refine_ls_extinction_method none
_refine_ls_goodness_of_fit_ref 1.049
_refine_ls_hydrogen_treatment constr
_refine_ls_matrix_type full
_refine_ls_number_parameters 237
_refine_ls_number_reflns 3340
_refine_ls_number_restraints 9
_refine_ls_restrained_S_all 1.051
_refine_ls_R_factor_all 0.0935
_refine_ls_R_factor_gt 0.0598
_refine_ls_shift/su_max 0.001
_refine_ls_shift/su_mean 0.000
_refine_ls_structure_factor_coef Fsqd
_refine_ls_weighting_details 'w=1/[\s^2^(Fo^2^)+(0.0798P)^2^+1.6324P] where P=(Fo^2^+2Fc^2^)/3'
_refine_ls_weighting_scheme calc
_refine_ls_wR_factor_gt 0.1471
_refine_ls_wR_factor_ref 0.1712
_reflns_number_gt 2361
_reflns_number_total 3340
_reflns_threshold_expression I>2\s(I)
_cod_data_source_file sk3273.cif
_cod_data_source_block II
_cod_original_cell_volume 1468.4(3)
_cod_original_sg_symbol_H-M 'P 21/n'
_cod_database_code 2016877

loop_
_symmetry_equiv_pos_as_xyz
'x, y, z'
'-x+1/2, y+1/2, -z+1/2'
'-x, -y, -z'
'x-1/2, -y-1/2, z-1/2'

loop_
_atom_site_type_symbol
_atom_site_label
_atom_site_fract_x
_atom_site_fract_y
_atom_site_fract_z
_atom_site_U_iso_or_equiv
_atom_site_adp_type
_atom_site_calc_flag
_atom_site_refinement_flags
_atom_site_occupancy
_atom_site_disorder_assembly
_atom_site_disorder_group
O O4 0.3963(2) 0.36163(12) 0.17280(9) 0.0233(4) Uani d . 1 . .
N N1 0.4465(3) 0.51317(15) 0.38652(11) 0.0210(4) Uani d . 1 . .
N N2 0.3365(3) 0.65948(15) 0.31765(13) 0.0272(5) Uani d . 1 . .
H H21 0.3458 0.6935 0.3639 0.033 Uiso calc R 1 . .
H H22 0.2956 0.6916 0.2724 0.033 Uiso calc R 1 . .
N N3 0.3725(3) 0.51359(15) 0.24283(11) 0.0216(4) Uani d . 1 . .
N N5 0.4887(3) 0.24932(14) 0.30330(11) 0.0209(4) Uani d . 1 . .
N N11 0.5660(3) 0.36560(15) 0.45448(11) 0.0211(4) Uani d . 1 . .
H H11 0.5017 0.3648 0.4980 0.025 Uiso calc R 1 . .
C C2 0.3849(3) 0.55857(18) 0.31605(14) 0.0213(5) Uani d . 1 . .
C C4 0.4104(3) 0.41405(17) 0.24240(13) 0.0195(5) Uani d . 1 . .
C C4A 0.4703(3) 0.35649(17) 0.31143(13) 0.0194(5) Uani d . 1 . .
C C6 0.6230(3) 0.19628(17) 0.34256(12) 0.0205(5) Uani d D 1 . .
C C6A 0.7800(3) 0.23756(18) 0.39958(13) 0.0212(5) Uani d . 1 . .
C C7 0.9656(3) 0.19729(18) 0.39802(14) 0.0233(5) Uani d . 1 . .
H H7 0.9873 0.1419 0.3620 0.028 Uiso calc R 1 . .
C C8 1.1188(4) 0.2359(2) 0.44753(15) 0.0283(6) Uani d . 1 . .
H H8 1.2457 0.2087 0.4445 0.034 Uiso calc R 1 . .
C C9 1.0880(4) 0.3144(2) 0.50161(15) 0.0282(6) Uani d . 1 . .
H H9 1.1928 0.3396 0.5373 0.034 Uiso calc R 1 . .
C C10 0.9050(4) 0.35620(18) 0.50378(14) 0.0237(5) Uani d . 1 . .
H H10 0.8842 0.4107 0.5407 0.028 Uiso calc R 1 . .
C C10A 0.7505(3) 0.31901(18) 0.45218(14) 0.0211(5) Uani d . 1 . .
C C11A 0.4939(3) 0.41293(17) 0.38231(13) 0.0193(5) Uani d . 1 . .
C C41 0.3504(4) 0.41893(19) 0.09990(14) 0.0264(5) Uani d . 1 . .
H H411 0.2365 0.4627 0.1058 0.040 Uiso calc R 1 . .
H H412 0.3222 0.3707 0.0546 0.040 Uiso calc R 1 . .
H H413 0.4611 0.4628 0.0892 0.040 Uiso calc R 1 . .
C C61 0.6253(3) 0.08501(18) 0.31931(15) 0.0227(5) Uani d D 1 A .
C C63 0.6291(4) -0.0969(2) 0.35323(19) 0.0382(7) Uani d D 1 A .
H H63 0.6411 -0.1496 0.3935 0.046 Uiso calc R 1 . .
C C64 0.5992(4) -0.1223(2) 0.2725(2) 0.0380(7) Uani d D 1 . .
H H64 0.5886 -0.1931 0.2566 0.046 Uiso calc R 1 . .
C C65 0.5847(4) -0.04629(19) 0.21534(18) 0.0354(6) Uani d D 1 A .
H H65 0.5648 -0.0638 0.1595 0.042 Uiso calc R 1 . .
F F62 0.6619(3) 0.02639(15) 0.45079(11) 0.0378(7) Uani d PD 0.775(5) A 1
C C66 0.5991(4) 0.0561(2) 0.23870(15) 0.0294(6) Uani d D 1 . .
H H66 0.5908 0.1085 0.1982 0.035 Uiso calc PR 0.775(5) A 1
C C62 0.6412(4) 0.0058(2) 0.37472(15) 0.0307(6) Uani d D 1 . .
H H62 0.6616 0.0228 0.4306 0.037 Uiso calc PR 0.225(5) A 2
F F66 0.6133(13) 0.1222(3) 0.1820(2) 0.048(3) Uani d PD 0.225(5) A 2

loop_
_atom_site_aniso_label
_atom_site_aniso_U_11
_atom_site_aniso_U_22
_atom_site_aniso_U_33
_atom_site_aniso_U_12
_atom_site_aniso_U_13
_atom_site_aniso_U_23
O4 0.0337(9) 0.0216(8) 0.0140(8) 0.0004(7) -0.0018(7) -0.0018(6)
N1 0.0254(10) 0.0190(10) 0.0182(10) 0.0020(8) -0.0003(8) -0.0015(7)
N2 0.0422(13) 0.0180(10) 0.0201(10) 0.0042(9) -0.0043(9) -0.0006(8)
N3 0.0255(10) 0.0208(10) 0.0181(10) 0.0000(8) -0.0004(8) -0.0012(8)
N5 0.0277(11) 0.0168(9) 0.0179(9) -0.0002(8) 0.0002(8) -0.0016(7)
N11 0.0259(10) 0.0234(10) 0.0139(9) 0.0032(8) 0.0014(8) 0.0012(7)
C2 0.0223(12) 0.0213(11) 0.0196(11) -0.0007(9) -0.0008(9) -0.0006(9)
C4 0.0211(11) 0.0199(11) 0.0172(11) -0.0025(9) 0.0003(9) -0.0009(9)
C4A 0.0232(11) 0.0198(11) 0.0149(11) 0.0003(9) 0.0004(8) -0.0004(8)
C6 0.0251(12) 0.0202(11) 0.0161(11) -0.0005(9) 0.0016(9) -0.0014(9)
C6A 0.0271(12) 0.0203(11) 0.0162(11) 0.0010(9) 0.0020(9) 0.0008(9)
C7 0.0284(12) 0.0219(12) 0.0196(11) 0.0021(9) 0.0023(9) -0.0008(9)
C8 0.0244(12) 0.0363(14) 0.0239(12) 0.0021(10) 0.0010(10) 0.0004(10)
C9 0.0260(13) 0.0327(14) 0.0248(13) -0.0038(10) -0.0031(10) -0.0008(10)
C10 0.0303(13) 0.0236(12) 0.0166(11) -0.0010(10) -0.0012(9) -0.0019(9)
C10A 0.0241(12) 0.0209(11) 0.0181(11) 0.0005(9) 0.0014(9) 0.0033(9)
C11A 0.0214(11) 0.0204(11) 0.0160(11) -0.0004(9) 0.0011(8) 0.0008(9)
C41 0.0356(14) 0.0278(13) 0.0154(11) 0.0010(10) -0.0011(10) 0.0019(9)
C61 0.0230(12) 0.0193(11) 0.0257(12) 0.0001(9) 0.0014(9) -0.0022(9)
C63 0.0339(15) 0.0217(13) 0.059(2) 0.0019(11) 0.0051(13) 0.0077(13)
C64 0.0304(14) 0.0254(14) 0.059(2) -0.0024(11) 0.0083(13) -0.0143(13)
C65 0.0320(14) 0.0337(15) 0.0411(16) -0.0013(11) 0.0063(12) -0.0177(12)
F62 0.0625(15) 0.0303(11) 0.0196(11) -0.0037(9) -0.0030(9) 0.0007(8)
C66 0.0284(13) 0.0295(13) 0.0308(14) 0.0005(10) 0.0045(10) -0.0081(11)
C62 0.0314(14) 0.0282(13) 0.0322(14) -0.0001(10) 0.0010(11) 0.0012(11)
F66 0.071(6) 0.043(5) 0.031(4) 0.005(4) 0.000(4) -0.009(3)

loop_
_atom_type_symbol
_atom_type_description
_atom_type_scat_dispersion_real
_atom_type_scat_dispersion_imag
_atom_type_scat_source
C C 0.0033 0.0016 'International Tables Vol C Tables 4.2.6.8 and 6.1.1.4'
H H 0.0000 0.0000 'International Tables Vol C Tables 4.2.6.8 and 6.1.1.4'
F F 0.0061 0.0033 'International Tables Vol C Tables 4.2.6.8 and 6.1.1.4'
N N 0.0061 0.0033 'International Tables Vol C Tables 4.2.6.8 and 6.1.1.4'
O O 0.0171 0.0103 'International Tables Vol C Tables 4.2.6.8 and 6.1.1.4'

loop_
_geom_angle_atom_site_label_1
_geom_angle_atom_site_label_2
_geom_angle_atom_site_label_3
_geom_angle
C4 O4 C41 117.64(18)
C11A N1 C2 115.89(19)
C2 N2 H21 120.0
C2 N2 H22 120.0
H21 N2 H22 120.0
C4 N3 C2 115.6(2)
C6 N5 C4A 123.1(2)
C11A N11 C10A 114.66(18)
C11A N11 H11 122.7
C10A N11 H11 122.7
N1 C2 N3 126.1(2)
N1 C2 N2 117.7(2)
N3 C2 N2 116.1(2)
N3 C4 O4 120.1(2)
N3 C4 C4A 124.2(2)
O4 C4 C4A 115.7(2)
C11A C4A C4 115.0(2)
C11A C4A N5 126.9(2)
C4 C4A N5 118.1(2)
N5 C6 C6A 126.3(2)
N5 C6 C61 114.0(2)
C6A C6 C61 119.4(2)
C7 C6A C10A 118.8(2)
C7 C6A C6 118.9(2)
C10A C6A C6 122.2(2)
C8 C7 C6A 121.2(2)
C8 C7 H7 119.4
C6A C7 H7 119.4
C7 C8 C9 119.9(2)
C7 C8 H8 120.1
C9 C8 H8 120.1
C10 C9 C8 119.9(2)
C10 C9 H9 120.1
C8 C9 H9 120.1
C9 C10 C10A 120.4(2)
C9 C10 H10 119.8
C10A C10 H10 119.8
C6A C10A C10 119.8(2)
C6A C10A N11 121.4(2)
C10 C10A N11 118.8(2)
N1 C11A C4A 122.9(2)
N1 C11A N11 116.7(2)
C4A C11A N11 120.4(2)
O4 C41 H411 109.5
O4 C41 H412 109.5
H411 C41 H412 109.5
O4 C41 H413 109.5
H411 C41 H413 109.5
H412 C41 H413 109.5
C62 C61 C66 116.2(2)
C62 C61 C6 123.2(2)
C66 C61 C6 120.5(2)
C64 C63 C62 118.9(3)
C64 C63 H63 120.6
C62 C63 H63 120.6
C65 C64 C63 120.1(3)
C65 C64 H64 119.9
C63 C64 H64 119.9
C66 C65 C64 119.7(3)
C66 C65 H65 120.1
C64 C65 H65 120.1
F66 C66 C65 116.2(3)
F66 C66 C61 121.2(3)
C65 C66 C61 122.0(2)
C65 C66 H66 119.0
C61 C66 H66 119.0
F62 C62 C61 119.9(2)
F62 C62 C63 117.0(2)
C61 C62 C63 123.1(2)
C61 C62 H62 118.5
C63 C62 H62 118.5

loop_
_geom_bond_atom_site_label_1
_geom_bond_atom_site_label_2
_geom_bond_distance
O4 C4 1.332(3)
O4 C41 1.426(3)
N1 C11A 1.335(3)
N1 C2 1.340(3)
N2 C2 1.343(3)
N2 H21 0.8800
N2 H22 0.8800
N3 C4 1.309(3)
N3 C2 1.340(3)
N5 C6 1.282(3)
N5 C4A 1.394(3)
N11 C11A 1.394(3)
N11 C10A 1.413(3)
N11 H11 0.8800
C4 C4A 1.394(3)
C4A C11A 1.378(3)
C6 C6A 1.473(3)
C6 C61 1.484(3)
C6A C7 1.386(3)
C6A C10A 1.390(3)
C7 C8 1.373(3)
C7 H7 0.9500
C8 C9 1.379(4)
C8 H8 0.9500
C9 C10 1.378(3)
C9 H9 0.9500
C10 C10A 1.392(3)
C10 H10 0.9500
C41 H411 0.9800
C41 H412 0.9800
C41 H413 0.9800
C61 C62 1.370(3)
C61 C66 1.382(3)
C63 C64 1.374(4)
C63 C62 1.370(4)
C63 H63 0.9500
C64 C65 1.359(4)
C64 H64 0.9500
C65 C66 1.375(3)
C65 H65 0.9500
F62 C62 1.283(3)
C66 F66 1.277(4)
C66 H66 0.9500
C62 H62 0.9500

loop_
_geom_hbond_atom_site_label_D
_geom_hbond_atom_site_label_H
_geom_hbond_atom_site_label_A
_geom_hbond_site_symmetry_A
_geom_hbond_distance_DH
_geom_hbond_distance_HA
_geom_hbond_distance_DA
_geom_hbond_angle_DHA
_geom_hbond_publ_flag
N2 H22 N5 2_555 0.88 2.36 3.099(3) 142 no
N11 H11 N1 3_666 0.88 2.48 3.069(3) 125 no
C65 H65 Cg 2_645 0.95 2.75 3.562(3) 145 no

loop_
_geom_torsion_atom_site_label_1
_geom_torsion_atom_site_label_2
_geom_torsion_atom_site_label_3
_geom_torsion_atom_site_label_4
_geom_torsion
C11A N1 C2 N3 -2.0(3)
C11A N1 C2 N2 -179.7(2)
C4 N3 C2 N1 5.6(3)
C4 N3 C2 N2 -176.7(2)
C2 N3 C4 O4 178.0(2)
C2 N3 C4 C4A -3.3(3)
C41 O4 C4 N3 3.6(3)
C41 O4 C4 C4A -175.2(2)
N3 C4 C4A C11A -2.0(3)
O4 C4 C4A C11A 176.77(19)
N3 C4 C4A N5 174.3(2)
O4 C4 C4A N5 -7.0(3)
C6 N5 C4A C11A -41.2(4)
C6 N5 C4A C4 143.1(2)
C4A N5 C6 C6A -1.8(3)
C4A N5 C6 C61 -175.0(2)
N5 C6 C6A C7 -139.1(2)
C61 C6 C6A C7 33.7(3)
N5 C6 C6A C10A 37.6(3)
C61 C6 C6A C10A -149.5(2)
C10A C6A C7 C8 0.4(4)
C6 C6A C7 C8 177.3(2)
C6A C7 C8 C9 1.8(4)
C7 C8 C9 C10 -2.3(4)
C8 C9 C10 C10A 0.6(4)
C7 C6A C10A C10 -2.1(3)
C6 C6A C10A C10 -178.8(2)
C7 C6A C10A N11 177.8(2)
C6 C6A C10A N11 1.0(3)
C9 C10 C10A C6A 1.6(4)
C9 C10 C10A N11 -178.3(2)
C11A N11 C10A C6A -62.1(3)
C11A N11 C10A C10 117.8(2)
C2 N1 C11A C4A -4.1(3)
C2 N1 C11A N11 177.37(19)
C4 C4A C11A N1 5.9(3)
N5 C4A C11A N1 -170.0(2)
C4 C4A C11A N11 -175.6(2)
N5 C4A C11A N11 8.5(4)
C10A N11 C11A N1 -123.7(2)
C10A N11 C11A C4A 57.6(3)
N5 C6 C61 C62 -133.4(2)
C6A C6 C61 C62 52.9(3)
N5 C6 C61 C66 42.6(3)
C6A C6 C61 C66 -131.1(2)
C62 C63 C64 C65 0.9(4)
C63 C64 C65 C66 -0.3(4)
C64 C65 C66 F66 169.9(5)
C64 C65 C66 C61 -1.0(4)
C62 C61 C66 F66 -168.8(5)
C6 C61 C66 F66 15.0(6)
C62 C61 C66 C65 1.6(4)
C6 C61 C66 C65 -174.6(2)
C66 C61 C62 F62 -178.6(2)
C6 C61 C62 F62 -2.4(4)
C66 C61 C62 C63 -1.1(4)
C6 C61 C62 C63 175.1(2)
C64 C63 C62 F62 177.5(3)
C64 C63 C62 C61 -0.1(4)
